data_7228656
loop_
_publ_author_name
'li, bao'
'Mao, Nannan'
'hu, peng'
'Yu, Fan'
'Chen, Xi'
'Zhuang, Gui-lin'
'Zhang, Tianle'

_publ_section_title
;
 A series of transitional metal coordination polymers based on a rigid
 bi-functional carboxylate-triazolate tecton
;
_journal_name_full CrystEngComm
_journal_paper_doi 10.1039/C7CE00808B
_journal_year 2017
_chemical_formula_moiety 'C16 H10 Mn N4 O4, C3 H7 N O'
_chemical_formula_sum 'C19 H17 Mn N5 O5'
_chemical_formula_weight 450.32
_space_group_crystal_system orthorhombic
_space_group_IT_number 19
_space_group_name_Hall 'P 2ac 2ab'
_space_group_name_H-M_alt 'P 21 21 21'
_symmetry_space_group_name_Hall 'P 2ac 2ab'
_symmetry_space_group_name_H-M 'P 21 21 21'
_atom_sites_solution_hydrogens geom
_atom_sites_solution_primary dual
_audit_creation_date 2017-02-24
_audit_creation_method
;
Olex2 1.2-beta
(compiled 2017.01.04 svn.r3372 for OlexSys, GUI svn.r5292)
;
_audit_update_record
;
2017-06-22 deposited with the CCDC.
2017-07-06 downloaded from the CCDC.
;
_cell_angle_alpha 90
_cell_angle_beta 90
_cell_angle_gamma 90
_cell_formula_units_Z 4
_cell_length_a 7.4830(15)
_cell_length_b 14.109(3)
_cell_length_c 17.972(4)
_cell_measurement_reflns_used 924
_cell_measurement_temperature 293(2)
_cell_measurement_theta_max 31.2080
_cell_measurement_theta_min 2.8800
_cell_volume 1897.4(7)
_computing_molecular_graphics 'Olex2 (Dolomanov et al., 2009)'
_computing_publication_material 'Olex2 (Dolomanov et al., 2009)'
_computing_structure_refinement 'ShelXL (Sheldrick, 2015)'
_computing_structure_solution 'ShelXT (Sheldrick, 2015)'
_diffrn_ambient_temperature 293(2)
_diffrn_measured_fraction_theta_full 0.959
_diffrn_measured_fraction_theta_max 0.961
_diffrn_measurement_device_type 'Bruker P4'
_diffrn_measurement_method '\w scans'
_diffrn_radiation_type MoK\a
_diffrn_radiation_wavelength 0.71073
_diffrn_reflns_av_R_equivalents 0.0737
_diffrn_reflns_av_unetI/netI 0.0650
_diffrn_reflns_Laue_measured_fraction_full 0.959
_diffrn_reflns_Laue_measured_fraction_max 0.961
_diffrn_reflns_limit_h_max 9
_diffrn_reflns_limit_h_min 0
_diffrn_reflns_limit_k_max 17
_diffrn_reflns_limit_k_min -17
_diffrn_reflns_limit_l_max 22
_diffrn_reflns_limit_l_min -22
_diffrn_reflns_number 6586
_diffrn_reflns_point_group_measured_fraction_full 0.950
_diffrn_reflns_point_group_measured_fraction_max 0.953
_diffrn_reflns_theta_full 25.242
_diffrn_reflns_theta_max 25.997
_diffrn_reflns_theta_min 3.102
_diffrn_standards_number 0
_exptl_absorpt_coefficient_mu 0.723
_exptl_absorpt_correction_type none
_exptl_crystal_colour colorless
_exptl_crystal_density_diffrn 1.576
_exptl_crystal_description block
_exptl_crystal_F_000 780
_exptl_crystal_size_max 0.2
_exptl_crystal_size_mid 0.1
_exptl_crystal_size_min 0.1
_refine_diff_density_max 0.413
_refine_diff_density_min -0.493
_refine_diff_density_rms 0.084
_refine_ls_abs_structure_details
;
 Flack x determined using 1454 quotients [(I+)-(I-)]/[(I+)+(I-)]
 (Parsons, Flack and Wagner, Acta Cryst. B69 (2013) 249-259).
;
_refine_ls_abs_structure_Flack 0.498(19)
_refine_ls_extinction_method none
_refine_ls_goodness_of_fit_ref 1.074
_refine_ls_hydrogen_treatment constr
_refine_ls_matrix_type full
_refine_ls_number_parameters 273
_refine_ls_number_reflns 3551
_refine_ls_number_restraints 0
_refine_ls_restrained_S_all 1.074
_refine_ls_R_factor_all 0.0453
_refine_ls_R_factor_gt 0.0453
_refine_ls_shift/su_max 0.001
_refine_ls_shift/su_mean 0.000
_refine_ls_structure_factor_coef Fsqd
_refine_ls_weighting_details 'w=1/[\s^2^(Fo^2^)+(0.1000P)^2^] where P=(Fo^2^+2Fc^2^)/3'
_refine_ls_weighting_scheme calc
_refine_ls_wR_factor_gt 0.1229
_refine_ls_wR_factor_ref 0.1229
_reflns_Friedel_coverage 0.720
_reflns_Friedel_fraction_full 0.939
_reflns_Friedel_fraction_max 0.941
_reflns_number_gt 3548
_reflns_number_total 3551
_reflns_threshold_expression 'I > 2\s(I)'
_cod_data_source_file c7ce00808b2.cif
_cod_data_source_block Mn
_cod_database_code 7228656
_shelx_shelxl_version_number 2014/7
_shelx_space_group_comment
;
The symmetry employed for this shelxl refinement is uniquely defined
by the following loop, which should always be used as a source of
symmetry information in preference to the above space-group names.
They are only intended as comments.
;
_olex2_refinement_description
;
1. Fixed Uiso
 At 1.2 times of:
  All C(H) groups
 At 1.5 times of:
  All C(H,H,H) groups
2.a Aromatic/amide H refined with riding coordinates:
 C15(H15), C7(H7), C16(H16), C19(H19), C10(H10), C6(H6), C4(H4), C3(H3),
 C14(H14), C11(H11), C13(H13)
2.b Idealised Me refined as rotating group:
 C18(H18A,H18B,H18C), C17(H17A,H17B,H17C)
;
_olex2_submission_special_instructions 'No special instructions were received'

loop_
_space_group_symop_operation_xyz
'x, y, z'
'-x+1/2, -y, z+1/2'
'-x, y+1/2, -z+1/2'
'x+1/2, -y+1/2, -z'

loop_
_atom_site_label
_atom_site_type_symbol
_atom_site_fract_x
_atom_site_fract_y
_atom_site_fract_z
_atom_site_U_iso_or_equiv
_atom_site_adp_type
_atom_site_occupancy
_atom_site_site_symmetry_order
_atom_site_calc_flag
_atom_site_refinement_flags_posn
Mn1 Mn 0.48443(5) 0.25590(3) 0.52320(2) 0.0087(2) Uani 1 1 d .
O2 O 0.8864(3) 0.37717(15) 0.51725(12) 0.0190(5) Uani 1 1 d .
O3 O 0.8016(4) 1.13181(17) 0.51000(12) 0.0261(6) Uani 1 1 d .
O5 O 0.3529(3) 0.76917(16) 0.71666(12) 0.0216(5) Uani 1 1 d .
O4 O 0.6263(3) 1.16750(15) 0.60535(12) 0.0242(5) Uani 1 1 d .
O1 O 0.6217(3) 0.36957(17) 0.57403(13) 0.0261(6) Uani 1 1 d .
N4 N 0.9024(3) 0.75989(16) 0.70695(12) 0.0116(5) Uani 1 1 d .
N3 N 0.8652(3) 0.75041(16) 0.78294(12) 0.0101(5) Uani 1 1 d .
N2 N 0.9090(3) 0.73913(17) 0.90176(13) 0.0115(5) Uani 1 1 d .
N1 N 0.7266(3) 0.74187(17) 0.88839(12) 0.0121(5) Uani 1 1 d .
C15 C 0.9902(3) 0.74482(17) 0.83758(17) 0.0110(6) Uani 1 1 d .
H15 H 1.1133 0.7450 0.8305 0.013 Uiso 1 1 calc R
C2 C 0.8025(4) 0.5022(2) 0.59641(13) 0.0146(6) Uani 1 1 d .
C1 C 0.7680(4) 0.4081(2) 0.55912(14) 0.0150(6) Uani 1 1 d .
N5 N 0.3112(4) 0.9056(2) 0.65192(14) 0.0215(6) Uani 1 1 d .
C8 C 0.7303(4) 1.1134(2) 0.57186(16) 0.0181(6) Uani 1 1 d .
C5 C 0.8671(4) 0.67235(19) 0.66687(13) 0.0118(6) Uani 1 1 d .
C7 C 0.9791(4) 0.53282(19) 0.60675(15) 0.0133(6) Uani 1 1 d .
H7 H 1.0742 0.4966 0.5894 0.016 Uiso 1 1 calc R
C16 C 0.7032(4) 0.74828(18) 0.81667(14) 0.0116(5) Uani 1 1 d .
H16 H 0.5933 0.7509 0.7926 0.014 Uiso 1 1 calc R
C19 C 0.3163(4) 0.8533(2) 0.71331(16) 0.0203(6) Uani 1 1 d .
H19 H 0.2895 0.8837 0.7579 0.024 Uiso 1 1 calc R
C12 C 0.8533(4) 0.84734(19) 0.67494(15) 0.0122(6) Uani 1 1 d .
C9 C 0.7742(4) 1.0199(2) 0.60707(16) 0.0141(6) Uani 1 1 d .
C10 C 0.8346(4) 0.94428(19) 0.56552(13) 0.0149(6) Uani 1 1 d .
H10 H 0.8516 0.9518 0.5146 0.018 Uiso 1 1 calc R
C6 C 1.0103(4) 0.61896(19) 0.64358(16) 0.0136(5) Uani 1 1 d .
H6 H 1.1265 0.6397 0.6521 0.016 Uiso 1 1 calc R
C4 C 0.6916(4) 0.6439(2) 0.65456(14) 0.0138(6) Uani 1 1 d .
H4 H 0.5962 0.6821 0.6688 0.017 Uiso 1 1 calc R
C3 C 0.6627(4) 0.55712(19) 0.62047(14) 0.0140(6) Uani 1 1 d .
H3 H 0.5462 0.5357 0.6138 0.017 Uiso 1 1 calc R
C14 C 0.7578(4) 1.0093(2) 0.68382(15) 0.0156(6) Uani 1 1 d .
H14 H 0.7182 1.0601 0.7125 0.019 Uiso 1 1 calc R
C11 C 0.8706(4) 0.8575(2) 0.59789(15) 0.0156(6) Uani 1 1 d .
H11 H 0.9060 0.8064 0.5687 0.019 Uiso 1 1 calc R
C13 C 0.7993(4) 0.92482(19) 0.71776(13) 0.0150(6) Uani 1 1 d .
H13 H 0.7914 0.9193 0.7692 0.018 Uiso 1 1 calc R
C18 C 0.3503(5) 0.8642(3) 0.58016(19) 0.0326(8) Uani 1 1 d .
H18A H 0.3663 0.7971 0.5856 0.049 Uiso 1 1 calc GR
H18B H 0.4577 0.8918 0.5606 0.049 Uiso 1 1 calc GR
H18C H 0.2529 0.8763 0.5467 0.049 Uiso 1 1 calc GR
C17 C 0.2713(5) 1.0061(3) 0.6534(2) 0.0327(9) Uani 1 1 d .
H17A H 0.1712 1.0188 0.6215 0.049 Uiso 1 1 calc GR
H17B H 0.3733 1.0410 0.6363 0.049 Uiso 1 1 calc GR
H17C H 0.2428 1.0249 0.7033 0.049 Uiso 1 1 calc GR

loop_
_atom_site_aniso_label
_atom_site_aniso_U_11
_atom_site_aniso_U_22
_atom_site_aniso_U_33
_atom_site_aniso_U_23
_atom_site_aniso_U_13
_atom_site_aniso_U_12
Mn1 0.0105(3) 0.0082(3) 0.0075(3) -0.00070(13) 0.00055(13) -0.00067(15)
O2 0.0217(10) 0.0162(10) 0.0191(9) -0.0061(9) 0.0027(9) 0.0052(9)
O3 0.0361(13) 0.0251(12) 0.0172(9) 0.0092(9) -0.0075(10) -0.0177(12)
O5 0.0180(10) 0.0216(10) 0.0252(11) 0.0042(9) -0.0012(9) 0.0044(9)
O4 0.0223(11) 0.0167(11) 0.0337(12) 0.0012(9) -0.0127(11) 0.0043(9)
O1 0.0288(12) 0.0206(11) 0.0290(12) -0.0133(9) 0.0070(10) -0.0102(11)
N4 0.0182(10) 0.0121(10) 0.0045(10) -0.0009(9) 0.0010(9) -0.0021(10)
N3 0.0136(11) 0.0098(10) 0.0068(10) 0.0013(8) -0.0027(9) 0.0003(9)
N2 0.0111(10) 0.0124(10) 0.0110(10) -0.0008(9) -0.0017(9) 0.0017(10)
N1 0.0106(11) 0.0145(12) 0.0112(10) -0.0003(9) -0.0006(9) 0.0004(9)
C15 0.0120(13) 0.0121(12) 0.0089(15) 0.0007(9) -0.0043(9) 0.0024(12)
C2 0.0190(14) 0.0149(13) 0.0098(11) 0.0018(11) 0.0000(11) -0.0007(12)
C1 0.0224(14) 0.0119(12) 0.0107(11) 0.0004(10) -0.0047(12) 0.0021(12)
N5 0.0151(12) 0.0215(13) 0.0278(13) 0.0049(11) -0.0005(12) -0.0010(11)
C8 0.0182(14) 0.0145(14) 0.0215(13) 0.0056(11) -0.0122(12) -0.0080(12)
C5 0.0188(15) 0.0102(12) 0.0065(11) -0.0023(9) -0.0013(11) -0.0005(11)
C7 0.0145(12) 0.0127(12) 0.0128(12) -0.0021(10) 0.0003(11) 0.0023(10)
C16 0.0148(12) 0.0106(12) 0.0093(11) -0.0006(11) -0.0007(10) 0.0019(10)
C19 0.0135(11) 0.0262(14) 0.0213(14) -0.0024(13) 0.0006(13) -0.0013(13)
C12 0.0116(13) 0.0128(12) 0.0123(11) 0.0005(10) -0.0038(11) -0.0011(11)
C9 0.0113(13) 0.0130(13) 0.0181(12) 0.0050(11) -0.0044(12) -0.0033(11)
C10 0.0167(13) 0.0183(13) 0.0098(12) 0.0060(10) -0.0012(11) -0.0036(12)
C6 0.0125(12) 0.0143(12) 0.0140(12) 0.0016(10) -0.0005(11) 0.0002(11)
C4 0.0122(13) 0.0166(14) 0.0128(12) -0.0027(11) -0.0031(10) 0.0025(11)
C3 0.0146(13) 0.0129(14) 0.0146(12) -0.0026(10) -0.0011(11) -0.0026(11)
C14 0.0157(12) 0.0148(13) 0.0163(11) -0.0002(11) 0.0004(11) -0.0008(12)
C11 0.0197(13) 0.0170(13) 0.0100(12) -0.0001(11) 0.0023(11) 0.0013(11)
C13 0.0198(13) 0.0141(13) 0.0110(11) -0.0006(11) 0.0013(11) -0.0020(12)
C18 0.0283(17) 0.049(2) 0.0206(14) 0.0104(15) 0.0051(14) 0.0069(18)
C17 0.0226(17) 0.0185(15) 0.057(2) 0.0072(16) -0.0071(18) -0.0025(14)

loop_
_atom_type_symbol
_atom_type_description
_atom_type_scat_dispersion_real
_atom_type_scat_dispersion_imag
_atom_type_scat_source
C C 0.0033 0.0016 'International Tables Vol C Tables 4.2.6.8 and 6.1.1.4'
H H 0.0000 0.0000 'International Tables Vol C Tables 4.2.6.8 and 6.1.1.4'
N N 0.0061 0.0033 'International Tables Vol C Tables 4.2.6.8 and 6.1.1.4'
O O 0.0106 0.0060 'International Tables Vol C Tables 4.2.6.8 and 6.1.1.4'
Mn Mn 0.3368 0.7283 'International Tables Vol C Tables 4.2.6.8 and 6.1.1.4'

loop_
_geom_angle_atom_site_label_1
_geom_angle_atom_site_label_2
_geom_angle_atom_site_label_3
_geom_angle
_geom_angle_site_symmetry_1
_geom_angle_site_symmetry_3
O2 Mn1 O3 109.24(9) 4_456 4_466
O2 Mn1 O4 84.05(8) 4_456 1_545
O2 Mn1 N2 79.94(9) 4_456 2_664
O2 Mn1 N1 85.54(9) 4_456 3_646
O3 Mn1 O4 153.88(9) 4_466 1_545
O3 Mn1 N2 86.35(8) 4_466 2_664
O3 Mn1 N1 79.41(9) 4_466 3_646
O4 Mn1 N2 118.72(9) 1_545 2_664
O4 Mn1 N1 79.36(9) 1_545 3_646
O1 Mn1 O2 168.08(9) . 4_456
O1 Mn1 O3 82.63(11) . 4_466
O1 Mn1 O4 84.59(9) . 1_545
O1 Mn1 N2 102.49(9) . 2_664
O1 Mn1 N1 95.90(9) . 3_646
N1 Mn1 N2 155.07(9) 3_646 2_664
C1 O2 Mn1 139.3(2) . 4_556
C8 O3 Mn1 131.11(19) . 4_566
C8 O4 Mn1 108.89(18) . 1_565
C1 O1 Mn1 131.5(2) . .
N3 N4 C5 111.5(2) . .
N3 N4 C12 115.4(2) . .
C12 N4 C5 119.6(2) . .
C15 N3 N4 125.0(2) . .
C16 N3 N4 128.0(2) . .
C16 N3 C15 106.9(2) . .
N1 N2 Mn1 119.98(16) . 2_665
C15 N2 Mn1 131.87(18) . 2_665
C15 N2 N1 107.7(2) . .
N2 N1 Mn1 124.85(17) . 3_656
C16 N1 Mn1 126.7(2) . 3_656
C16 N1 N2 107.8(2) . .
N3 C15 H15 125.6 . .
N2 C15 N3 108.7(2) . .
N2 C15 H15 125.6 . .
C7 C2 C1 119.4(2) . .
C3 C2 C1 120.4(2) . .
C3 C2 C7 120.1(2) . .
O2 C1 O1 127.0(3) . .
O2 C1 C2 117.1(3) . .
O1 C1 C2 115.9(3) . .
C19 N5 C18 120.8(3) . .
C19 N5 C17 122.3(3) . .
C18 N5 C17 116.9(3) . .
O3 C8 C9 117.4(3) . .
O4 C8 O3 124.4(3) . .
O4 C8 C9 118.2(2) . .
C6 C5 N4 118.3(2) . .
C6 C5 C4 122.0(2) . .
C4 C5 N4 119.7(2) . .
C2 C7 H7 120.5 . .
C2 C7 C6 119.1(2) . .
C6 C7 H7 120.5 . .
N3 C16 H16 125.6 . .
N1 C16 N3 108.9(2) . .
N1 C16 H16 125.6 . .
O5 C19 N5 126.0(3) . .
O5 C19 H19 117.0 . .
N5 C19 H19 117.0 . .
C11 C12 N4 118.0(3) . .
C13 C12 N4 122.4(2) . .
C13 C12 C11 119.5(3) . .
C10 C9 C8 121.6(2) . .
C10 C9 C14 118.9(3) . .
C14 C9 C8 119.5(3) . .
C9 C10 H10 119.3 . .
C9 C10 C11 121.4(2) . .
C11 C10 H10 119.3 . .
C5 C6 C7 119.2(2) . .
C5 C6 H6 120.4 . .
C7 C6 H6 120.4 . .
C5 C4 H4 120.9 . .
C3 C4 C5 118.2(3) . .
C3 C4 H4 120.9 . .
C2 C3 C4 121.3(3) . .
C2 C3 H3 119.4 . .
C4 C3 H3 119.4 . .
C9 C14 H14 119.6 . .
C13 C14 C9 120.8(3) . .
C13 C14 H14 119.6 . .
C12 C11 H11 120.3 . .
C10 C11 C12 119.4(3) . .
C10 C11 H11 120.3 . .
C12 C13 H13 120.0 . .
C14 C13 C12 120.0(2) . .
C14 C13 H13 120.0 . .
N5 C18 H18A 109.5 . .
N5 C18 H18B 109.5 . .
N5 C18 H18C 109.5 . .
H18A C18 H18B 109.5 . .
H18A C18 H18C 109.5 . .
H18B C18 H18C 109.5 . .
N5 C17 H17A 109.5 . .
N5 C17 H17B 109.5 . .
N5 C17 H17C 109.5 . .
H17A C17 H17B 109.5 . .
H17A C17 H17C 109.5 . .
H17B C17 H17C 109.5 . .

loop_
_geom_bond_atom_site_label_1
_geom_bond_atom_site_label_2
_geom_bond_distance
_geom_bond_site_symmetry_2
Mn1 O2 2.143(2) 4_456
Mn1 O3 2.177(2) 4_466
Mn1 O4 2.205(2) 1_545
Mn1 O1 2.112(2) .
Mn1 N2 2.325(2) 2_664
Mn1 N1 2.249(2) 3_646
O2 Mn1 2.143(2) 4_556
O2 C1 1.242(4) .
O3 Mn1 2.177(2) 4_566
O3 C8 1.260(4) .
O5 C19 1.220(4) .
O4 Mn1 2.205(2) 1_565
O4 C8 1.245(4) .
O1 C1 1.251(4) .
N4 N3 1.400(3) .
N4 C5 1.454(3) .
N4 C12 1.410(4) .
N3 C15 1.359(3) .
N3 C16 1.355(4) .
N2 Mn1 2.325(2) 2_665
N2 N1 1.386(3) .
N2 C15 1.306(4) .
N1 Mn1 2.249(2) 3_656
N1 C16 1.304(3) .
C15 H15 0.9300 .
C2 C1 1.509(4) .
C2 C7 1.403(4) .
C2 C3 1.372(4) .
N5 C19 1.327(4) .
N5 C18 1.446(4) .
N5 C17 1.449(5) .
C8 C9 1.500(4) .
C5 C6 1.375(4) .
C5 C4 1.391(4) .
C7 H7 0.9300 .
C7 C6 1.404(4) .
C16 H16 0.9300 .
C19 H19 0.9300 .
C12 C11 1.398(4) .
C12 C13 1.397(4) .
C9 C10 1.378(4) .
C9 C14 1.393(4) .
C10 H10 0.9300 .
C10 C11 1.381(4) .
C6 H6 0.9300 .
C4 H4 0.9300 .
C4 C3 1.386(4) .
C3 H3 0.9300 .
C14 H14 0.9300 .
C14 C13 1.375(4) .
C11 H11 0.9300 .
C13 H13 0.9300 .
C18 H18A 0.9600 .
C18 H18B 0.9600 .
C18 H18C 0.9600 .
C17 H17A 0.9600 .
C17 H17B 0.9600 .
C17 H17C 0.9600 .
